data_7250509
loop_
_publ_author_name
'Enamullah, Mohammed'
'Haque, Imdadul'
'Resma, Amina Khan'
'Abdullah, Galib'
'Uddin, Md. Najem'
'Haj Hassani Sohi, Takin'
'Woschko, Dennis'
'Ferber, Peter'
'Janiak, Christoph'

_publ_section_title
;
 Square planar vs. pyramidal copper(ii)-complexes with benzylal vs.
 naphthylal-based Schiff bases
;
_journal_issue 23
_journal_name_full 'RSC Advances'
_journal_page_first 18358
_journal_page_last 18371
_journal_paper_doi 10.1039/D5RA01982F
_journal_volume 15
_journal_year 2025
_chemical_formula_moiety 'C20 H15 N O2'
_chemical_formula_sum 'C20 H15 N O2'
_chemical_formula_weight 301.33
_chemical_name_common (E)-2-(((2-benzoylphenyl)imino)methyl)phenol
_chemical_name_systematic
;
(E)-(2-((2-hydroxybenzylidene)amino)phenyl)(phenyl)methanone
;
_space_group_crystal_system orthorhombic
_space_group_IT_number 60
_space_group_name_Hall '-P 2n 2ab'
_space_group_name_H-M_alt 'P b c n'
_atom_sites_solution_hydrogens mixed
_audit_creation_date 2025-02-20
_audit_creation_method
;
Olex2 1.5
(compiled 2024.02.16 svn.r378c4104 for OlexSys, GUI svn.r6928)
;
_audit_update_record
;
2025-02-21 deposited with the CCDC.	2025-06-03 downloaded from the CCDC.
;
_cell_angle_alpha 90
_cell_angle_beta 90
_cell_angle_gamma 90
_cell_formula_units_Z 8
_cell_length_a 17.20490(10)
_cell_length_b 8.29840(10)
_cell_length_c 21.24140(10)
_cell_measurement_reflns_used 61823
_cell_measurement_temperature 150.15
_cell_measurement_theta_max 77.9790
_cell_measurement_theta_min 2.5730
_cell_volume 3032.70(4)
_computing_molecular_graphics 'Olex2 1.5 (Dolomanov et al., 2009)'
_computing_publication_material 'Olex2 1.5 (Dolomanov et al., 2009)'
_computing_structure_refinement 'SHELXL 2014/7 (Sheldrick, 2015)'
_computing_structure_solution 'olex2.solve 1.5 (Bourhis et al., 2015)'
_diffrn_ambient_temperature 150.15
_diffrn_measured_fraction_theta_full 1.000
_diffrn_measured_fraction_theta_max 0.987
_diffrn_measurement_device_type 'XtaLAB Synergy, Dualflex, HyPix'
_diffrn_radiation_type CuK\a
_diffrn_radiation_wavelength 1.54184
_diffrn_reflns_av_R_equivalents 0.0401
_diffrn_reflns_av_unetI/netI 0.0112
_diffrn_reflns_Laue_measured_fraction_full 1.000
_diffrn_reflns_Laue_measured_fraction_max 0.987
_diffrn_reflns_limit_h_max 21
_diffrn_reflns_limit_h_min -20
_diffrn_reflns_limit_k_max 10
_diffrn_reflns_limit_k_min -10
_diffrn_reflns_limit_l_max 25
_diffrn_reflns_limit_l_min -26
_diffrn_reflns_number 87929
_diffrn_reflns_point_group_measured_fraction_full 1.000
_diffrn_reflns_point_group_measured_fraction_max 0.987
_diffrn_reflns_theta_full 67.684
_diffrn_reflns_theta_max 78.358
_diffrn_reflns_theta_min 4.163
_exptl_absorpt_coefficient_mu 0.683
_exptl_absorpt_correction_T_max 1
_exptl_absorpt_correction_T_min 0.195
_exptl_absorpt_correction_type gaussian
_exptl_absorpt_process_details
;
CrysAlisPro 1.171.41.90a (Rigaku Oxford Diffraction, 2020)
Numerical absorption correction based on gaussian integration over
a multifaceted crystal model
Empirical absorption correction using spherical harmonics,
implemented in SCALE3 ABSPACK scaling algorithm.
;
_exptl_crystal_colour 'clear yellow'
_exptl_crystal_colour_lustre clear
_exptl_crystal_colour_primary yellow
_exptl_crystal_density_diffrn 1.320
_exptl_crystal_description block
_exptl_crystal_F_000 1264
_exptl_crystal_recrystallization_method 'Re-crystallisation from solvent: methanol'
_exptl_crystal_size_max 0.78
_exptl_crystal_size_mid 0.6
_exptl_crystal_size_min 0.2
_refine_diff_density_max 0.151
_refine_diff_density_min -0.188
_refine_diff_density_rms 0.039
_refine_ls_extinction_method none
_refine_ls_goodness_of_fit_ref 1.062
_refine_ls_hydrogen_treatment mixed
_refine_ls_matrix_type full
_refine_ls_number_parameters 295
_refine_ls_number_reflns 3221
_refine_ls_number_restraints 0
_refine_ls_restrained_S_all 1.062
_refine_ls_R_factor_all 0.0353
_refine_ls_R_factor_gt 0.0341
_refine_ls_shift/su_max 0.001
_refine_ls_shift/su_mean 0.000
_refine_ls_structure_factor_coef Fsqd
_refine_ls_weighting_details 'w=1/[\s^2^(Fo^2^)+(0.0412P)^2^+0.7959P] where P=(Fo^2^+2Fc^2^)/3'
_refine_ls_weighting_scheme calc
_refine_ls_wR_factor_gt 0.0852
_refine_ls_wR_factor_ref 0.0862
_reflns_Friedel_coverage 0.000
_reflns_number_gt 3094
_reflns_number_total 3221
_reflns_threshold_expression 'I > 2\s(I)'
_cod_data_source_file d5ra01982f2.cif
_cod_data_source_block l147
_cod_database_code 7250509
_shelx_shelxl_version_number 2014/7
_shelx_space_group_comment
;
The symmetry employed for this shelxl refinement is uniquely defined
by the following loop, which should always be used as a source of
symmetry information in preference to the above space-group names.
They are only intended as comments.
;
_shelx_estimated_absorpt_t_max 0.876
_shelx_estimated_absorpt_t_min 0.618
_olex2_refinement_description
;
1. Fixed Uiso
 At 1.5 times of:
  All O(H) groups
2.a Aromatic/amide H refined with riding coordinates:
 C2(H2), C3(H3), C4(H4), C5(H5), C7(H7), C9(H9), C10(H10), C11(H11), C12(H12),
 C16(H16), C17(H17), C18(H18), C19(H19), C20(H20)
;
_olex2_submission_special_instructions 'No special instructions were received'

loop_
_space_group_symop_operation_xyz
'x, y, z'
'-x+1/2, -y+1/2, z+1/2'
'-x, y, -z+1/2'
'x+1/2, -y+1/2, -z'
'-x, -y, -z'
'x-1/2, y-1/2, -z-1/2'
'x, -y, z-1/2'
'-x-1/2, y-1/2, z'

loop_
_atom_site_label
_atom_site_type_symbol
_atom_site_fract_x
_atom_site_fract_y
_atom_site_fract_z
_atom_site_U_iso_or_equiv
_atom_site_adp_type
_atom_site_occupancy
_atom_site_site_symmetry_order
_atom_site_calc_flag
_atom_site_refinement_flags_posn
_atom_site_refinement_flags_adp
_atom_site_refinement_flags_occupancy
_atom_site_disorder_assembly
_atom_site_disorder_group
O1 O 0.67289(4) 0.22912(9) 0.70574(4) 0.03338(18) Uani 1 1 d . . . . .
H1 H 0.6750(8) 0.2878(18) 0.6687(7) 0.050 Uiso 1 1 d . U . . .
O2 O 0.55333(5) 0.68069(9) 0.59245(4) 0.0432(2) Uani 1 1 d . . . . .
N1 N 0.72882(4) 0.40734(10) 0.61314(4) 0.02724(18) Uani 1 1 d . . . . .
C1 C 0.74511(6) 0.23524(12) 0.73066(4) 0.0273(2) Uani 1 1 d . . . . .
C2 C 0.75952(7) 0.15324(13) 0.78666(5) 0.0324(2) Uani 1 1 d . . . . .
H2 H 0.7192 0.0928 0.8061 0.040(3) Uani 1 1 calc R . . . .
C3 C 0.83243(7) 0.15966(13) 0.81402(5) 0.0341(2) Uani 1 1 d . . . . .
H3 H 0.8417 0.1038 0.8523 0.041(3) Uani 1 1 calc R . . . .
C4 C 0.89250(7) 0.24718(13) 0.78607(5) 0.0341(2) Uani 1 1 d . . . . .
H4 H 0.9423 0.2518 0.8053 0.044(4) Uani 1 1 calc R . . . .
C5 C 0.87867(6) 0.32691(13) 0.73016(5) 0.0313(2) Uani 1 1 d . . . . .
H5 H 0.9195 0.3861 0.7109 0.039(3) Uani 1 1 calc R . . . .
C6 C 0.80551(5) 0.32205(11) 0.70131(4) 0.0268(2) Uani 1 1 d . . . . .
C7 C 0.79450(6) 0.40567(12) 0.64214(5) 0.0273(2) Uani 1 1 d . . . . .
H7 H 0.8373 0.4613 0.6241 0.031(3) Uani 1 1 calc R . . . .
C8 C 0.72374(6) 0.48258(11) 0.55342(4) 0.0272(2) Uani 1 1 d . . . . .
C9 C 0.78648(6) 0.49030(13) 0.51167(5) 0.0315(2) Uani 1 1 d . . . . .
H9 H 0.8350 0.4442 0.5233 0.036(3) Uani 1 1 calc R . . . .
C10 C 0.77867(7) 0.56440(14) 0.45359(5) 0.0359(2) Uani 1 1 d . . . . .
H10 H 0.8218 0.5691 0.4257 0.050(4) Uani 1 1 calc R . . . .
C11 C 0.70822(7) 0.63185(14) 0.43589(5) 0.0368(2) Uani 1 1 d . . . . .
H11 H 0.7029 0.6822 0.3960 0.047(4) Uani 1 1 calc R . . . .
C12 C 0.64584(7) 0.62524(13) 0.47691(5) 0.0339(2) Uani 1 1 d . . . . .
H12 H 0.5978 0.6726 0.4650 0.042(3) Uani 1 1 calc R . . . .
C13 C 0.65238(6) 0.55036(11) 0.53532(5) 0.0282(2) Uani 1 1 d . . . . .
C14 C 0.58293(6) 0.55234(12) 0.57804(5) 0.0297(2) Uani 1 1 d . . . . .
C15 C 0.54836(5) 0.39665(12) 0.59907(5) 0.0287(2) Uani 1 1 d . . . . .
C16 C 0.55912(6) 0.25548(12) 0.56454(5) 0.0314(2) Uani 1 1 d . . . . .
H16 H 0.5923 0.2553 0.5288 0.039(3) Uani 1 1 calc R . . . .
C17 C 0.52113(6) 0.11498(14) 0.58259(6) 0.0389(3) Uani 1 1 d . . . . .
H17 H 0.5278 0.0189 0.5589 0.050(4) Uani 1 1 calc R . . . .
C18 C 0.47344(6) 0.11532(16) 0.63531(6) 0.0438(3) Uani 1 1 d . . . . .
H18 H 0.4473 0.0193 0.6474 0.054(4) Uani 1 1 calc R . . . .
C19 C 0.46354(7) 0.25455(17) 0.67049(6) 0.0440(3) Uani 1 1 d . . . . .
H19 H 0.4315 0.2536 0.7069 0.054(4) Uani 1 1 calc R . . . .
C20 C 0.50066(6) 0.39487(15) 0.65226(5) 0.0369(2) Uani 1 1 d . . . . .
H20 H 0.4937 0.4907 0.6761 0.047(4) Uani 1 1 calc R . . . .

loop_
_atom_site_aniso_label
_atom_site_aniso_U_11
_atom_site_aniso_U_22
_atom_site_aniso_U_33
_atom_site_aniso_U_23
_atom_site_aniso_U_13
_atom_site_aniso_U_12
O1 0.0260(4) 0.0393(4) 0.0348(4) 0.0050(3) -0.0008(3) -0.0032(3)
O2 0.0436(5) 0.0316(4) 0.0544(5) -0.0073(3) 0.0021(4) 0.0065(3)
N1 0.0272(4) 0.0274(4) 0.0272(4) -0.0008(3) -0.0003(3) 0.0010(3)
C1 0.0265(4) 0.0267(4) 0.0287(4) -0.0033(4) 0.0008(4) 0.0011(4)
C2 0.0345(5) 0.0316(5) 0.0311(5) 0.0012(4) 0.0035(4) -0.0022(4)
H2 0.035(8) 0.049(9) 0.037(8) 0.014(7) -0.011(6) -0.008(7)
C3 0.0411(6) 0.0316(5) 0.0295(5) 0.0026(4) -0.0033(4) 0.0023(4)
H3 0.034(8) 0.051(9) 0.039(8) 0.018(7) -0.010(6) -0.011(7)
C4 0.0329(5) 0.0325(5) 0.0367(5) 0.0003(4) -0.0078(4) 0.0006(4)
H4 0.030(8) 0.051(9) 0.051(9) 0.016(7) -0.016(7) -0.010(7)
C5 0.0274(5) 0.0308(5) 0.0357(5) 0.0007(4) -0.0018(4) -0.0015(4)
H5 0.032(8) 0.039(8) 0.044(8) 0.019(7) -0.010(7) -0.004(7)
C6 0.0268(5) 0.0255(4) 0.0282(5) -0.0023(4) 0.0006(4) 0.0012(4)
C7 0.0263(5) 0.0267(5) 0.0289(5) -0.0017(4) 0.0020(4) -0.0010(4)
H7 0.027(7) 0.034(8) 0.033(7) 0.007(6) -0.001(6) -0.003(6)
C8 0.0298(5) 0.0246(4) 0.0271(5) -0.0029(4) -0.0022(4) -0.0027(4)
C9 0.0310(5) 0.0331(5) 0.0303(5) -0.0045(4) -0.0003(4) -0.0025(4)
H9 0.027(7) 0.058(9) 0.024(7) 0.002(6) 0.001(6) 0.012(7)
C10 0.0402(6) 0.0379(5) 0.0294(5) -0.0038(4) 0.0041(4) -0.0084(5)
H10 0.039(8) 0.068(11) 0.042(9) 0.010(8) 0.009(7) 0.003(8)
C11 0.0472(6) 0.0351(5) 0.0280(5) 0.0031(4) -0.0044(5) -0.0084(5)
H11 0.046(9) 0.064(10) 0.031(8) 0.019(8) 0.001(7) -0.003(8)
C12 0.0366(5) 0.0304(5) 0.0346(5) 0.0022(4) -0.0079(4) -0.0027(4)
H12 0.052(9) 0.046(9) 0.029(8) 0.005(7) 0.003(7) 0.002(8)
C13 0.0302(5) 0.0243(4) 0.0302(5) -0.0016(4) -0.0034(4) -0.0030(4)
C14 0.0286(5) 0.0299(5) 0.0308(5) -0.0032(4) -0.0059(4) 0.0023(4)
C15 0.0230(4) 0.0328(5) 0.0303(5) 0.0010(4) -0.0031(4) 0.0025(4)
C16 0.0257(5) 0.0316(5) 0.0370(5) 0.0003(4) -0.0007(4) 0.0015(4)
H16 0.039(8) 0.029(8) 0.047(9) -0.016(7) 0.015(7) -0.012(6)
C17 0.0310(5) 0.0314(5) 0.0542(7) 0.0046(5) -0.0070(5) -0.0002(4)
H17 0.041(9) 0.041(9) 0.067(11) 0.000(8) 0.016(8) -0.005(7)
C18 0.0292(5) 0.0480(7) 0.0542(7) 0.0221(6) -0.0079(5) -0.0066(5)
H18 0.043(9) 0.051(10) 0.067(11) 0.030(8) 0.004(8) -0.002(8)
C19 0.0281(5) 0.0666(8) 0.0373(6) 0.0145(6) 0.0002(5) -0.0017(5)
H19 0.050(10) 0.070(11) 0.042(9) 0.012(8) 0.008(8) -0.011(8)
C20 0.0278(5) 0.0504(7) 0.0326(6) -0.0008(5) -0.0004(4) 0.0053(5)
H20 0.039(8) 0.061(10) 0.042(9) -0.011(8) 0.020(7) 0.007(8)

loop_
_atom_type_symbol
_atom_type_description
_atom_type_scat_dispersion_real
_atom_type_scat_dispersion_imag
_atom_type_scat_source
C C 0.0181 0.0091 'International Tables Vol C Tables 4.2.6.8 and 6.1.1.4'
H H 0.0000 0.0000 'International Tables Vol C Tables 4.2.6.8 and 6.1.1.4'
N N 0.0311 0.0180 'International Tables Vol C Tables 4.2.6.8 and 6.1.1.4'
O O 0.0492 0.0322 'International Tables Vol C Tables 4.2.6.8 and 6.1.1.4'

loop_
_geom_angle_atom_site_label_1
_geom_angle_atom_site_label_2
_geom_angle_atom_site_label_3
_geom_angle
_geom_angle_site_symmetry_1
_geom_angle_site_symmetry_3
_geom_angle_publ_flag
C1 O1 H1 106.0(9) . . ?
C7 N1 C8 119.18(8) . . ?
O1 C1 C2 118.67(9) . . ?
O1 C1 C6 121.57(9) . . ?
C2 C1 C6 119.76(9) . . ?
C1 C2 H2 120.0 . . ?
C3 C2 C1 120.09(10) . . ?
C3 C2 H2 120.0 . . ?
C2 C3 H3 119.6 . . ?
C2 C3 C4 120.84(10) . . ?
C4 C3 H3 119.6 . . ?
C3 C4 H4 120.4 . . ?
C5 C4 C3 119.20(10) . . ?
C5 C4 H4 120.4 . . ?
C4 C5 H5 119.4 . . ?
C4 C5 C6 121.18(10) . . ?
C6 C5 H5 119.4 . . ?
C1 C6 C7 122.17(9) . . ?
C5 C6 C1 118.92(9) . . ?
C5 C6 C7 118.92(9) . . ?
N1 C7 C6 122.37(9) . . ?
N1 C7 H7 118.8 . . ?
C6 C7 H7 118.8 . . ?
C9 C8 N1 122.70(9) . . ?
C9 C8 C13 118.89(9) . . ?
C13 C8 N1 118.40(8) . . ?
C8 C9 H9 119.7 . . ?
C10 C9 C8 120.67(10) . . ?
C10 C9 H9 119.7 . . ?
C9 C10 H10 119.8 . . ?
C9 C10 C11 120.36(11) . . ?
C11 C10 H10 119.8 . . ?
C10 C11 H11 120.3 . . ?
C12 C11 C10 119.42(10) . . ?
C12 C11 H11 120.3 . . ?
C11 C12 H12 119.5 . . ?
C11 C12 C13 121.08(10) . . ?
C13 C12 H12 119.5 . . ?
C8 C13 C14 122.36(9) . . ?
C12 C13 C8 119.57(9) . . ?
C12 C13 C14 118.01(9) . . ?
O2 C14 C13 119.59(9) . . ?
O2 C14 C15 121.01(9) . . ?
C15 C14 C13 119.30(8) . . ?
C16 C15 C14 121.17(9) . . ?
C16 C15 C20 119.64(10) . . ?
C20 C15 C14 119.08(9) . . ?
C15 C16 H16 120.1 . . ?
C17 C16 C15 119.81(11) . . ?
C17 C16 H16 120.1 . . ?
C16 C17 H17 120.1 . . ?
C18 C17 C16 119.90(12) . . ?
C18 C17 H17 120.1 . . ?
C17 C18 H18 119.7 . . ?
C19 C18 C17 120.60(12) . . ?
C19 C18 H18 119.7 . . ?
C18 C19 H19 120.2 . . ?
C20 C19 C18 119.60(12) . . ?
C20 C19 H19 120.2 . . ?
C15 C20 H20 119.8 . . ?
C19 C20 C15 120.44(11) . . ?
C19 C20 H20 119.8 . . ?

loop_
_geom_bond_atom_site_label_1
_geom_bond_atom_site_label_2
_geom_bond_distance
_geom_bond_site_symmetry_2
_geom_bond_publ_flag
O1 H1 0.925(15) . ?
O1 C1 1.3516(12) . ?
O2 C14 1.2195(12) . ?
N1 C7 1.2871(13) . ?
N1 C8 1.4166(12) . ?
C1 C2 1.3926(14) . ?
C1 C6 1.4097(14) . ?
C2 H2 0.9500 . ?
C2 C3 1.3835(16) . ?
C3 H3 0.9500 . ?
C3 C4 1.3958(16) . ?
C4 H4 0.9500 . ?
C4 C5 1.3800(15) . ?
C5 H5 0.9500 . ?
C5 C6 1.4006(14) . ?
C6 C7 1.4480(14) . ?
C7 H7 0.9500 . ?
C8 C9 1.3985(14) . ?
C8 C13 1.4040(14) . ?
C9 H9 0.9500 . ?
C9 C10 1.3852(15) . ?
C10 H10 0.9500 . ?
C10 C11 1.3869(17) . ?
C11 H11 0.9500 . ?
C11 C12 1.3835(16) . ?
C12 H12 0.9500 . ?
C12 C13 1.3922(14) . ?
C13 C14 1.5005(14) . ?
C14 C15 1.4908(14) . ?
C15 C16 1.3944(15) . ?
C15 C20 1.3965(15) . ?
C16 H16 0.9500 . ?
C16 C17 1.3905(15) . ?
C17 H17 0.9500 . ?
C17 C18 1.3885(18) . ?
C18 H18 0.9500 . ?
C18 C19 1.386(2) . ?
C19 H19 0.9500 . ?
C19 C20 1.3834(18) . ?
C20 H20 0.9500 . ?

loop_
_geom_hbond_atom_site_label_D
_geom_hbond_atom_site_label_H
_geom_hbond_atom_site_label_A
_geom_hbond_distance_DH
_geom_hbond_distance_HA
_geom_hbond_distance_DA
_geom_hbond_angle_DHA
_geom_hbond_site_symmetry_A
O1 H1 N1 0.925(15) 1.799(15) 2.6425(11) 150.3(13) .

loop_
_geom_torsion_atom_site_label_1
_geom_torsion_atom_site_label_2
_geom_torsion_atom_site_label_3
_geom_torsion_atom_site_label_4
_geom_torsion
_geom_torsion_site_symmetry_1
_geom_torsion_site_symmetry_2
_geom_torsion_site_symmetry_3
_geom_torsion_site_symmetry_4
_geom_torsion_publ_flag
O1 C1 C2 C3 -178.76(9) . . . . ?
O1 C1 C6 C5 178.56(9) . . . . ?
O1 C1 C6 C7 -1.76(14) . . . . ?
O2 C14 C15 C16 153.17(10) . . . . ?
O2 C14 C15 C20 -23.01(14) . . . . ?
N1 C8 C9 C10 179.64(9) . . . . ?
N1 C8 C13 C12 179.91(9) . . . . ?
N1 C8 C13 C14 2.85(14) . . . . ?
C1 C2 C3 C4 -0.28(16) . . . . ?
C1 C6 C7 N1 0.78(15) . . . . ?
C2 C1 C6 C5 -1.49(14) . . . . ?
C2 C1 C6 C7 178.19(9) . . . . ?
C2 C3 C4 C5 -0.52(16) . . . . ?
C3 C4 C5 C6 0.31(16) . . . . ?
C4 C5 C6 C1 0.70(15) . . . . ?
C4 C5 C6 C7 -178.99(9) . . . . ?
C5 C6 C7 N1 -179.54(9) . . . . ?
C6 C1 C2 C3 1.30(15) . . . . ?
C7 N1 C8 C9 29.86(14) . . . . ?
C7 N1 C8 C13 -150.91(9) . . . . ?
C8 N1 C7 C6 -175.83(8) . . . . ?
C8 C9 C10 C11 -0.16(16) . . . . ?
C8 C13 C14 O2 121.34(11) . . . . ?
C8 C13 C14 C15 -62.31(12) . . . . ?
C9 C8 C13 C12 -0.83(14) . . . . ?
C9 C8 C13 C14 -177.88(9) . . . . ?
C9 C10 C11 C12 0.33(16) . . . . ?
C10 C11 C12 C13 -0.76(16) . . . . ?
C11 C12 C13 C8 1.02(15) . . . . ?
C11 C12 C13 C14 178.20(9) . . . . ?
C12 C13 C14 O2 -55.76(13) . . . . ?
C12 C13 C14 C15 120.59(10) . . . . ?
C13 C8 C9 C10 0.41(15) . . . . ?
C13 C14 C15 C16 -23.13(13) . . . . ?
C13 C14 C15 C20 160.69(9) . . . . ?
C14 C15 C16 C17 -174.91(9) . . . . ?
C14 C15 C20 C19 175.63(9) . . . . ?
C15 C16 C17 C18 -0.79(16) . . . . ?
C16 C15 C20 C19 -0.62(15) . . . . ?
C16 C17 C18 C19 -0.32(16) . . . . ?
C17 C18 C19 C20 0.96(17) . . . . ?
C18 C19 C20 C15 -0.49(17) . . . . ?
C20 C15 C16 C17 1.25(15) . . . . ?
